data_7135766
loop_
_publ_author_name
'Cui, Haixia'
'Yan, Guanyu'
'Li, Wanjiao'
'Du, Xueqin'
'Liu, Jinshuo'
'Liu, Shujuan'
'Zhao, Qiang'

_publ_section_title
;
 High-performance X-ray imaging enabled by <i>in situ</i> recrystallized
 antimony(III)-based halide glass-ceramics.
;
_journal_issue 40
_journal_name_full 'Chemical communications (Cambridge, England)'
_journal_page_first 10166
_journal_page_last 10170
_journal_paper_doi 10.1039/d6cc01359g
_journal_volume 62
_journal_year 2026
_chemical_formula_moiety '2(Cl3 Sb0.5), 3(C15 H25 N2), 0.333(C6 H9 N3)'
_chemical_formula_sum 'C47 H78 Cl6 N7 Sb'
_chemical_formula_weight 1075.61
_space_group_crystal_system trigonal
_space_group_IT_number 148
_space_group_name_Hall '-R 3'
_space_group_name_H-M_alt 'R -3 :H'
_atom_sites_solution_hydrogens mixed
_audit_creation_date 2026-04-19
_audit_creation_method
;
Olex2 1.5
(compiled 2026.03.20 svn.r2bc28608 for OlexSys, GUI svn.r7537)
;
_audit_update_record
;
2026-04-19 deposited with the CCDC.	2026-04-27 downloaded from the CCDC.
;
_cell_angle_alpha 90
_cell_angle_beta 90
_cell_angle_gamma 120
_cell_formula_units_Z 6
_cell_length_a 16.9893(6)
_cell_length_b 16.9893(6)
_cell_length_c 33.1773(13)
_cell_measurement_reflns_used 9908
_cell_measurement_temperature 273.15
_cell_measurement_theta_max 25.32
_cell_measurement_theta_min 2.40
_cell_volume 8293.2(5)
_computing_cell_refinement 'SAINT V8.38A (Bruker, 2018)'
_computing_data_collection 'Bruker APEX-II'
_computing_data_reduction 'SAINT V8.38A (Bruker, 2018)'
_computing_molecular_graphics 'Olex2 1.5 (Dolomanov et al., 2009)'
_computing_publication_material 'Olex2 1.5 (Dolomanov et al., 2009)'
_computing_structure_refinement 'SHELXL 2018/3 (Sheldrick, 2015)'
_computing_structure_solution 'SHELXT 2014/5 (Sheldrick, 2014)'
_diffrn_ambient_temperature 273.15
_diffrn_measured_fraction_theta_full 0.999
_diffrn_measured_fraction_theta_max 0.999
_diffrn_measurement_device_type 'Bruker APEX-II CCD'
_diffrn_measurement_method '\f and \w scans'
_diffrn_radiation_type MoK\a
_diffrn_radiation_wavelength 0.71073
_diffrn_reflns_av_R_equivalents 0.0419
_diffrn_reflns_av_unetI/netI 0.0230
_diffrn_reflns_Laue_measured_fraction_full 0.999
_diffrn_reflns_Laue_measured_fraction_max 0.999
_diffrn_reflns_limit_h_max 20
_diffrn_reflns_limit_h_min -20
_diffrn_reflns_limit_k_max 20
_diffrn_reflns_limit_k_min -20
_diffrn_reflns_limit_l_max 39
_diffrn_reflns_limit_l_min -39
_diffrn_reflns_number 40426
_diffrn_reflns_point_group_measured_fraction_full 0.999
_diffrn_reflns_point_group_measured_fraction_max 0.999
_diffrn_reflns_theta_full 25.242
_diffrn_reflns_theta_max 25.356
_diffrn_reflns_theta_min 2.398
_exptl_absorpt_coefficient_mu 0.826
_exptl_absorpt_correction_T_max 0.7452
_exptl_absorpt_correction_T_min 0.6883
_exptl_absorpt_correction_type none
_exptl_absorpt_process_details
;
SADABS-2016/2 (Bruker,2016/2) was used for absorption correction.
wR2(int) was 0.1204 before and 0.0631 after correction.
The Ratio of minimum to maximum transmission is 0.9236.
The \l/2 correction factor is Not present.
;
_exptl_crystal_colour 'clear light colourless'
_exptl_crystal_colour_lustre clear
_exptl_crystal_colour_modifier light
_exptl_crystal_colour_primary colourless
_exptl_crystal_density_diffrn 1.292
_exptl_crystal_description block
_exptl_crystal_F_000 3372
_exptl_crystal_size_max 0.13
_exptl_crystal_size_mid 0.12
_exptl_crystal_size_min 0.1
_refine_diff_density_max 1.110
_refine_diff_density_min -0.538
_refine_diff_density_rms 0.087
_refine_ls_extinction_method none
_refine_ls_goodness_of_fit_ref 1.103
_refine_ls_hydrogen_treatment constr
_refine_ls_matrix_type full
_refine_ls_number_parameters 185
_refine_ls_number_reflns 3379
_refine_ls_number_restraints 26
_refine_ls_restrained_S_all 1.115
_refine_ls_R_factor_all 0.0548
_refine_ls_R_factor_gt 0.0434
_refine_ls_shift/su_max 0.000
_refine_ls_shift/su_mean 0.000
_refine_ls_structure_factor_coef Fsqd
_refine_ls_weighting_details 'w=1/[\s^2^(Fo^2^)+(0.0705P)^2^+23.7928P] where P=(Fo^2^+2Fc^2^)/3'
_refine_ls_weighting_scheme calc
_refine_ls_wR_factor_gt 0.1290
_refine_ls_wR_factor_ref 0.1345
_reflns_Friedel_coverage 0.000
_reflns_number_gt 2796
_reflns_number_total 3379
_reflns_threshold_expression 'I > 2\s(I)'
_cod_data_source_file d6cc01359g2.cif
_cod_data_source_block mo_sb_acn_0m_a
_cod_depositor_comments 'Adding full bibliography for 7135766.cif.'
_cod_original_cell_volume 8293.2(7)
_cod_original_sg_symbol_H-M 'R -3'
_cod_database_code 7135766
_shelx_shelxl_version_number 2018/3
_shelx_space_group_comment
;
The symmetry employed for this shelxl refinement is uniquely defined
by the following loop, which should always be used as a source of
symmetry information in preference to the above space-group names.
They are only intended as comments.
;
_olex2_refinement_description
;
1. Fixed Uiso
 At 1.2 times of:
  All C(H) groups, All C(H,H) groups
 At 1.5 times of:
  All C(H,H,H) groups
2. Restrained distances
 N3-C16
 1.14 with sigma of 0.02
 C16-C17
 1.456 with sigma of 0.01
 C16-N3
 1.137 with sigma of 0.01
 C17-N3
 2.593 with sigma of 0.02
 N3-C17
 2.59 with sigma of 0.04
3. Uiso/Uaniso restraints and constraints
N3 \\sim C16 \\sim C17: within 2A with sigma of 0.04 and sigma for terminal
atoms of 0.08 within 2A
C17 \\sim N3 \\sim C16: within 2A with sigma of 0.001 and sigma for terminal
atoms of 0.002 within 2A
4. Rigid body (RIGU) restrains
 N3, C16, C17
 with sigma for 1-2 distances of 0.004 and sigma for 1-3 distances of 0.004
5. Others
 Fixed Sof: H17A(0.333333) H17B(0.333333) H17C(0.333333)
6.a Riding coordinates:
 C17(H17A,H17B,H17C)
6.b Ternary CH refined with riding coordinates:
 C7(H7), C1(H1)
6.c Secondary CH2 refined with riding coordinates:
 C8(H8A,H8B), C9(H9A,H9B), C3(H3A,H3B), C5(H5A,H5B), C11(H11A,H11B), C2(H2A,
 H2B), C6(H6A,H6B), C10(H10A,H10B), C4(H4A,H4B), C12(H12A,H12B)
6.d Aromatic/amide H refined with riding coordinates:
 C14(H14), C13(H13), C15(H15)
;
_olex2_submission_special_instructions 'No special instructions were received'

loop_
_space_group_symop_operation_xyz
'x, y, z'
'-y, x-y, z'
'-x+y, -x, z'
'x+2/3, y+1/3, z+1/3'
'-y+2/3, x-y+1/3, z+1/3'
'-x+y+2/3, -x+1/3, z+1/3'
'x+1/3, y+2/3, z+2/3'
'-y+1/3, x-y+2/3, z+2/3'
'-x+y+1/3, -x+2/3, z+2/3'
'-x, -y, -z'
'y, -x+y, -z'
'x-y, x, -z'
'-x+2/3, -y+1/3, -z+1/3'
'y+2/3, -x+y+1/3, -z+1/3'
'x-y+2/3, x+1/3, -z+1/3'
'-x+1/3, -y+2/3, -z+2/3'
'y+1/3, -x+y+2/3, -z+2/3'
'x-y+1/3, x+2/3, -z+2/3'

loop_
_atom_site_label
_atom_site_type_symbol
_atom_site_fract_x
_atom_site_fract_y
_atom_site_fract_z
_atom_site_U_iso_or_equiv
_atom_site_adp_type
_atom_site_occupancy
_atom_site_site_symmetry_order
_atom_site_calc_flag
_atom_site_refinement_flags_posn
_atom_site_refinement_flags_adp
_atom_site_refinement_flags_occupancy
_atom_site_disorder_assembly
_atom_site_disorder_group
Sb1 Sb 0.666667 0.333333 0.333333 0.03541(18) Uani 1 6 d S T P . .
Sb2 Sb 1.000000 1.000000 0.500000 0.0545(2) Uani 1 6 d S T P . .
Cl2 Cl 0.85290(8) 0.94152(9) 0.45382(5) 0.0829(4) Uani 1 1 d . . . . .
N2 N 0.7523(2) 0.6625(2) 0.44679(11) 0.0627(9) Uani 1 1 d . . . . .
N1 N 0.8355(3) 0.6989(2) 0.39321(11) 0.0626(9) Uani 1 1 d . . . . .
C7 C 0.7203(3) 0.6681(3) 0.48745(13) 0.0683(12) Uani 1 1 d . . . . .
H7 H 0.758251 0.730474 0.497215 0.082 Uiso 1 1 calc R U . . .
C1 C 0.9086(3) 0.7541(3) 0.36454(14) 0.0690(12) Uani 1 1 d . . . . .
H1 H 0.956588 0.805850 0.379262 0.083 Uiso 1 1 calc R U . . .
Cl1 Cl 0.56802(7) 0.38455(7) 0.37695(3) 0.0609(3) Uani 1 1 d . . . . .
C14 C 0.7143(3) 0.5884(3) 0.42141(13) 0.0674(12) Uani 1 1 d . . . . .
H14 H 0.662384 0.532761 0.426385 0.081 Uiso 1 1 calc R U . . .
C8 C 0.6240(4) 0.6483(5) 0.48596(16) 0.0924(17) Uani 1 1 d . . . . .
H8A H 0.585603 0.588679 0.474303 0.111 Uiso 1 1 calc R U . . .
H8B H 0.620145 0.692851 0.469057 0.111 Uiso 1 1 calc R U . . .
C9 C 0.5907(5) 0.6514(5) 0.52859(17) 0.107(2) Uani 1 1 d . . . . .
H9A H 0.624870 0.712998 0.538860 0.129 Uiso 1 1 calc R U . . .
H9B H 0.527159 0.634833 0.527388 0.129 Uiso 1 1 calc R U . . .
C3 C 0.9491(6) 0.8477(5) 0.3028(2) 0.139(3) Uani 1 1 d . . . . .
H3A H 0.924056 0.866629 0.281114 0.166 Uiso 1 1 calc R U . . .
H3B H 0.994612 0.901989 0.316488 0.166 Uiso 1 1 calc R U . . .
C5 C 1.0257(4) 0.7612(5) 0.3174(2) 0.115(2) Uani 1 1 d . . . . .
H5A H 1.075281 0.810202 0.332119 0.138 Uiso 1 1 calc R U . . .
H5B H 1.048684 0.725074 0.304792 0.138 Uiso 1 1 calc R U . . .
C11 C 0.6967(5) 0.6094(6) 0.55768(18) 0.117(2) Uani 1 1 d . . . . .
H11A H 0.701207 0.565605 0.574857 0.140 Uiso 1 1 calc R U . . .
H11B H 0.734724 0.669322 0.569129 0.140 Uiso 1 1 calc R U . . .
C2 C 0.8736(5) 0.7904(5) 0.3325(2) 0.114(2) Uani 1 1 d . . . . .
H2A H 0.850948 0.827082 0.344640 0.136 Uiso 1 1 calc R U . . .
H2B H 0.823730 0.740315 0.318310 0.136 Uiso 1 1 calc R U . . .
C6 C 0.9490(4) 0.7015(4) 0.34675(19) 0.0962(18) Uani 1 1 d . . . . .
H6A H 0.902340 0.648760 0.332609 0.115 Uiso 1 1 calc R U . . .
H6B H 0.972836 0.680297 0.368107 0.115 Uiso 1 1 calc R U . . .
C10 C 0.6009(4) 0.5889(4) 0.55674(17) 0.0889(16) Uani 1 1 d . . . . .
H10A H 0.582373 0.595527 0.583602 0.107 Uiso 1 1 calc R U . . .
H10B H 0.561730 0.526577 0.548172 0.107 Uiso 1 1 calc R U . . .
C4 C 0.9929(5) 0.7998(5) 0.2857(2) 0.116(2) Uani 1 1 d . . . . .
H4A H 1.043935 0.841702 0.269168 0.139 Uiso 1 1 calc R U . . .
H4B H 0.949989 0.751137 0.268427 0.139 Uiso 1 1 calc R U . . .
C12 C 0.7309(4) 0.6061(5) 0.51590(16) 0.105(2) Uani 1 1 d . . . . .
H12A H 0.794603 0.623416 0.517461 0.126 Uiso 1 1 calc R U . . .
H12B H 0.697485 0.544393 0.505704 0.126 Uiso 1 1 calc R U . . .
C13 C 0.8252(3) 0.7275(3) 0.42890(13) 0.0673(12) Uani 1 1 d . . . . .
H13 H 0.863544 0.784728 0.439699 0.081 Uiso 1 1 calc R U . . .
C15 C 0.7659(3) 0.6116(3) 0.38830(14) 0.0658(11) Uani 1 1 d . . . . .
H15 H 0.756197 0.574929 0.365905 0.079 Uiso 1 1 calc R U . . .
N3 N 0.666667 0.333333 0.4658(4) 0.244(5) Uani 1 3 d DS TU P . .
C16 C 0.666667 0.333333 0.5008(4) 0.246(5) Uani 1 3 d DS TU P . .
C17 C 0.666667 0.333333 0.5420(4) 0.247(5) Uani 1 3 d DS TU P . .
H17A H 0.612676 0.331871 0.551618 0.370 Uiso 0.3333 1 d R U P A -1
H17B H 0.719195 0.387324 0.551618 0.370 Uiso 0.3333 1 d R U P A -1
H17C H 0.668129 0.280805 0.551618 0.370 Uiso 0.3333 1 d R U P A -1

loop_
_atom_site_aniso_label
_atom_site_aniso_U_11
_atom_site_aniso_U_22
_atom_site_aniso_U_33
_atom_site_aniso_U_23
_atom_site_aniso_U_13
_atom_site_aniso_U_12
Sb1 0.0339(2) 0.0339(2) 0.0385(3) 0.000 0.000 0.01694(11)
Sb2 0.0348(2) 0.0348(2) 0.0940(5) 0.000 0.000 0.01742(12)
Cl2 0.0637(7) 0.0642(7) 0.1247(11) -0.0123(7) -0.0259(7) 0.0349(6)
N2 0.065(2) 0.0459(19) 0.064(2) -0.0120(16) -0.0007(17) 0.0178(17)
N1 0.070(2) 0.047(2) 0.062(2) -0.0099(16) 0.0005(17) 0.0228(18)
C7 0.073(3) 0.058(3) 0.058(3) -0.016(2) 0.001(2) 0.021(2)
C1 0.067(3) 0.057(3) 0.068(3) -0.008(2) 0.001(2) 0.020(2)
Cl1 0.0580(6) 0.0590(6) 0.0585(6) -0.0080(5) 0.0068(5) 0.0239(5)
C14 0.077(3) 0.045(2) 0.067(3) -0.017(2) -0.002(2) 0.021(2)
C8 0.114(5) 0.122(5) 0.075(3) -0.015(3) -0.006(3) 0.085(4)
C9 0.117(5) 0.152(6) 0.089(4) -0.012(4) 0.009(4) 0.095(5)
C3 0.146(7) 0.132(6) 0.147(6) 0.077(5) 0.056(5) 0.076(6)
C5 0.088(4) 0.122(6) 0.145(6) 0.014(5) 0.032(4) 0.060(4)
C11 0.121(5) 0.181(7) 0.072(4) 0.022(4) 0.013(3) 0.094(5)
C2 0.114(5) 0.117(5) 0.137(5) 0.059(4) 0.042(4) 0.078(4)
C6 0.096(4) 0.108(5) 0.108(4) 0.023(4) 0.020(3) 0.068(4)
C10 0.081(4) 0.088(4) 0.082(4) -0.005(3) 0.015(3) 0.030(3)
C4 0.124(6) 0.110(5) 0.101(5) 0.021(4) 0.042(4) 0.049(5)
C12 0.105(5) 0.175(7) 0.075(3) 0.021(4) 0.019(3) 0.101(5)
C13 0.075(3) 0.048(2) 0.068(3) -0.017(2) -0.004(2) 0.022(2)
C15 0.078(3) 0.050(2) 0.066(3) -0.016(2) -0.006(2) 0.029(2)
N3 0.317(8) 0.317(8) 0.098(6) 0.000 0.000 0.159(4)
C16 0.318(8) 0.318(8) 0.101(6) 0.000 0.000 0.159(4)
C17 0.319(8) 0.319(8) 0.102(6) 0.000 0.000 0.159(4)

loop_
_atom_type_symbol
_atom_type_description
_atom_type_scat_dispersion_real
_atom_type_scat_dispersion_imag
_atom_type_scat_source
C C 0.0033 0.0016 'International Tables Vol C Tables 4.2.6.8 and 6.1.1.4'
H H 0.0000 0.0000 'International Tables Vol C Tables 4.2.6.8 and 6.1.1.4'
Cl Cl 0.1484 0.1585 'International Tables Vol C Tables 4.2.6.8 and 6.1.1.4'
N N 0.0061 0.0033 'International Tables Vol C Tables 4.2.6.8 and 6.1.1.4'
Sb Sb -0.5866 1.5461 'International Tables Vol C Tables 4.2.6.8 and 6.1.1.4'

loop_
_geom_angle_atom_site_label_1
_geom_angle_atom_site_label_2
_geom_angle_atom_site_label_3
_geom_angle
_geom_angle_site_symmetry_1
_geom_angle_site_symmetry_3
_geom_angle_publ_flag
Cl1 Sb1 Cl1 93.37(3) 2_655 3_665 ?
Cl1 Sb1 Cl1 86.64(3) . 18_545 ?
Cl1 Sb1 Cl1 180.0 . 16_655 ?
Cl1 Sb1 Cl1 93.36(3) 2_655 . ?
Cl1 Sb1 Cl1 86.64(3) 2_655 16_655 ?
Cl1 Sb1 Cl1 93.36(3) 3_665 . ?
Cl1 Sb1 Cl1 180.0 3_665 18_545 ?
Cl1 Sb1 Cl1 180.0 2_655 17 ?
Cl1 Sb1 Cl1 93.36(3) 17 18_545 ?
Cl1 Sb1 Cl1 86.63(3) 3_665 17 ?
Cl1 Sb1 Cl1 86.64(3) 3_665 16_655 ?
Cl1 Sb1 Cl1 86.64(3) . 17 ?
Cl1 Sb1 Cl1 93.36(3) 17 16_655 ?
Cl1 Sb1 Cl1 86.63(3) 2_655 18_545 ?
Cl1 Sb1 Cl1 93.36(3) 18_545 16_655 ?
Cl2 Sb2 Cl2 90.22(5) 10_776 11_566 ?
Cl2 Sb2 Cl2 90.22(5) 2_765 3_675 ?
Cl2 Sb2 Cl2 90.22(5) 2_765 . ?
Cl2 Sb2 Cl2 89.78(5) 10_776 2_765 ?
Cl2 Sb2 Cl2 180.0 10_776 . ?
Cl2 Sb2 Cl2 180.00(5) 11_566 2_765 ?
Cl2 Sb2 Cl2 89.78(5) 11_566 3_675 ?
Cl2 Sb2 Cl2 90.22(5) 10_776 12_656 ?
Cl2 Sb2 Cl2 180.0 12_656 3_675 ?
Cl2 Sb2 Cl2 90.22(5) 11_566 12_656 ?
Cl2 Sb2 Cl2 89.78(5) 11_566 . ?
Cl2 Sb2 Cl2 89.78(5) 2_765 12_656 ?
Cl2 Sb2 Cl2 90.22(5) 3_675 . ?
Cl2 Sb2 Cl2 89.78(5) 10_776 3_675 ?
Cl2 Sb2 Cl2 89.78(5) 12_656 . ?
C14 N2 C7 126.8(4) . . ?
C13 N2 C7 125.4(4) . . ?
C13 N2 C14 107.8(4) . . ?
C13 N1 C1 124.6(4) . . ?
C13 N1 C15 107.6(4) . . ?
C15 N1 C1 127.7(4) . . ?
N2 C7 H7 107.9 . . ?
N2 C7 C8 110.6(4) . . ?
N2 C7 C12 110.8(4) . . ?
C8 C7 H7 107.9 . . ?
C12 C7 H7 107.9 . . ?
C12 C7 C8 111.5(5) . . ?
N1 C1 H1 108.0 . . ?
N1 C1 C2 109.9(4) . . ?
N1 C1 C6 111.6(4) . . ?
C2 C1 H1 108.0 . . ?
C6 C1 H1 108.0 . . ?
C6 C1 C2 111.2(5) . . ?
N2 C14 H14 126.4 . . ?
C15 C14 N2 107.1(4) . . ?
C15 C14 H14 126.4 . . ?
C7 C8 H8A 109.7 . . ?
C7 C8 H8B 109.7 . . ?
C7 C8 C9 110.0(5) . . ?
H8A C8 H8B 108.2 . . ?
C9 C8 H8A 109.7 . . ?
C9 C8 H8B 109.7 . . ?
C8 C9 H9A 109.2 . . ?
C8 C9 H9B 109.2 . . ?
H9A C9 H9B 107.9 . . ?
C10 C9 C8 112.2(5) . . ?
C10 C9 H9A 109.2 . . ?
C10 C9 H9B 109.2 . . ?
H3A C3 H3B 107.7 . . ?
C2 C3 H3A 108.9 . . ?
C2 C3 H3B 108.9 . . ?
C4 C3 H3A 108.9 . . ?
C4 C3 H3B 108.9 . . ?
C4 C3 C2 113.3(6) . . ?
H5A C5 H5B 108.0 . . ?
C6 C5 H5A 109.4 . . ?
C6 C5 H5B 109.4 . . ?
C4 C5 H5A 109.4 . . ?
C4 C5 H5B 109.4 . . ?
C4 C5 C6 111.0(5) . . ?
H11A C11 H11B 108.0 . . ?
C10 C11 H11A 109.3 . . ?
C10 C11 H11B 109.3 . . ?
C10 C11 C12 111.6(5) . . ?
C12 C11 H11A 109.3 . . ?
C12 C11 H11B 109.3 . . ?
C1 C2 C3 110.1(5) . . ?
C1 C2 H2A 109.6 . . ?
C1 C2 H2B 109.6 . . ?
C3 C2 H2A 109.6 . . ?
C3 C2 H2B 109.6 . . ?
H2A C2 H2B 108.2 . . ?
C1 C6 C5 110.4(5) . . ?
C1 C6 H6A 109.6 . . ?
C1 C6 H6B 109.6 . . ?
C5 C6 H6A 109.6 . . ?
C5 C6 H6B 109.6 . . ?
H6A C6 H6B 108.1 . . ?
C9 C10 H10A 109.5 . . ?
C9 C10 H10B 109.5 . . ?
C11 C10 C9 110.6(5) . . ?
C11 C10 H10A 109.5 . . ?
C11 C10 H10B 109.5 . . ?
H10A C10 H10B 108.1 . . ?
C3 C4 C5 112.2(6) . . ?
C3 C4 H4A 109.2 . . ?
C3 C4 H4B 109.2 . . ?
C5 C4 H4A 109.2 . . ?
C5 C4 H4B 109.2 . . ?
H4A C4 H4B 107.9 . . ?
C7 C12 C11 111.6(5) . . ?
C7 C12 H12A 109.3 . . ?
C7 C12 H12B 109.3 . . ?
C11 C12 H12A 109.3 . . ?
C11 C12 H12B 109.3 . . ?
H12A C12 H12B 108.0 . . ?
N2 C13 N1 109.6(4) . . ?
N2 C13 H13 125.2 . . ?
N1 C13 H13 125.2 . . ?
N1 C15 H15 126.1 . . ?
C14 C15 N1 107.8(4) . . ?
C14 C15 H15 126.1 . . ?
N3 C16 C17 180.0 . . ?
C16 C17 H17A 109.5 . . ?
C16 C17 H17B 109.5 . . ?
C16 C17 H17C 109.5 . . ?
H17A C17 H17B 109.5 . . ?
H17A C17 H17C 109.5 . . ?
H17B C17 H17C 109.5 . . ?

loop_
_geom_bond_atom_site_label_1
_geom_bond_atom_site_label_2
_geom_bond_distance
_geom_bond_site_symmetry_2
_geom_bond_publ_flag
Sb1 Cl1 2.6680(10) 2_655 ?
Sb1 Cl1 2.6682(10) 18_545 ?
Sb1 Cl1 2.6681(10) 17 ?
Sb1 Cl1 2.6681(10) 3_665 ?
Sb1 Cl1 2.6681(10) . ?
Sb1 Cl1 2.6683(10) 16_655 ?
Sb2 Cl2 2.6640(12) 10_776 ?
Sb2 Cl2 2.6640(12) 3_675 ?
Sb2 Cl2 2.6640(12) 12_656 ?
Sb2 Cl2 2.6640(12) 11_566 ?
Sb2 Cl2 2.6640(12) . ?
Sb2 Cl2 2.6640(12) 2_765 ?
N2 C7 1.475(6) . ?
N2 C14 1.377(5) . ?
N2 C13 1.318(6) . ?
N1 C1 1.470(6) . ?
N1 C13 1.325(5) . ?
N1 C15 1.367(5) . ?
C7 H7 0.9800 . ?
C7 C8 1.497(7) . ?
C7 C12 1.491(8) . ?
C1 H1 0.9800 . ?
C1 C2 1.494(7) . ?
C1 C6 1.494(7) . ?
C14 H14 0.9300 . ?
C14 C15 1.337(6) . ?
C8 H8A 0.9700 . ?
C8 H8B 0.9700 . ?
C8 C9 1.534(7) . ?
C9 H9A 0.9700 . ?
C9 H9B 0.9700 . ?
C9 C10 1.488(8) . ?
C3 H3A 0.9700 . ?
C3 H3B 0.9700 . ?
C3 C2 1.519(8) . ?
C3 C4 1.465(10) . ?
C5 H5A 0.9700 . ?
C5 H5B 0.9700 . ?
C5 C6 1.535(8) . ?
C5 C4 1.488(9) . ?
C11 H11A 0.9700 . ?
C11 H11B 0.9700 . ?
C11 C10 1.485(8) . ?
C11 C12 1.515(8) . ?
C2 H2A 0.9700 . ?
C2 H2B 0.9700 . ?
C6 H6A 0.9700 . ?
C6 H6B 0.9700 . ?
C10 H10A 0.9700 . ?
C10 H10B 0.9700 . ?
C4 H4A 0.9700 . ?
C4 H4B 0.9700 . ?
C12 H12A 0.9700 . ?
C12 H12B 0.9700 . ?
C13 H13 0.9300 . ?
C15 H15 0.9300 . ?
N3 C16 1.163(8) . ?
C16 C17 1.365(8) . ?
C17 H17A 0.9600 . ?
C17 H17B 0.9600 . ?
C17 H17C 0.9600 . ?

loop_
_geom_torsion_atom_site_label_1
_geom_torsion_atom_site_label_2
_geom_torsion_atom_site_label_3
_geom_torsion_atom_site_label_4
_geom_torsion
_geom_torsion_site_symmetry_1
_geom_torsion_site_symmetry_2
_geom_torsion_site_symmetry_3
_geom_torsion_site_symmetry_4
_geom_torsion_publ_flag
N2 C7 C8 C9 178.2(5) . . . . ?
N2 C7 C12 C11 -178.8(5) . . . . ?
N2 C14 C15 N1 0.4(5) . . . . ?
N1 C1 C2 C3 179.8(5) . . . . ?
N1 C1 C6 C5 -179.3(5) . . . . ?
C7 N2 C14 C15 -178.2(4) . . . . ?
C7 N2 C13 N1 178.1(4) . . . . ?
C7 C8 C9 C10 -55.4(8) . . . . ?
C1 N1 C13 N2 178.7(4) . . . . ?
C1 N1 C15 C14 -178.9(4) . . . . ?
C14 N2 C7 C8 -58.1(6) . . . . ?
C14 N2 C7 C12 66.1(6) . . . . ?
C14 N2 C13 N1 0.3(6) . . . . ?
C8 C7 C12 C11 -55.2(7) . . . . ?
C8 C9 C10 C11 55.9(8) . . . . ?
C2 C1 C6 C5 57.5(7) . . . . ?
C2 C3 C4 C5 -53.4(10) . . . . ?
C6 C1 C2 C3 -56.0(8) . . . . ?
C6 C5 C4 C3 53.4(9) . . . . ?
C10 C11 C12 C7 55.5(8) . . . . ?
C4 C3 C2 C1 54.1(10) . . . . ?
C4 C5 C6 C1 -55.5(8) . . . . ?
C12 C7 C8 C9 54.5(6) . . . . ?
C12 C11 C10 C9 -55.4(8) . . . . ?
C13 N2 C7 C8 124.6(5) . . . . ?
C13 N2 C7 C12 -111.2(6) . . . . ?
C13 N2 C14 C15 -0.4(5) . . . . ?
C13 N1 C1 C2 -100.3(6) . . . . ?
C13 N1 C1 C6 135.8(5) . . . . ?
C13 N1 C15 C14 -0.2(6) . . . . ?
C15 N1 C1 C2 78.2(6) . . . . ?
C15 N1 C1 C6 -45.7(7) . . . . ?
C15 N1 C13 N2 -0.1(6) . . . . ?
